data_2208691
loop_
_publ_author_name
'Svendsen, Helle'
'Overgaard, Jacob'
'Chevalier, Marie A.'
'Iversen, Bo B.'

_publ_section_title
;Hexaaqua-1\k^3^<i>O</i>,3\k^3^<i>O</i>-tri-\m-cyano-1:2\k^2^<i>N</i>:<i>C</i>;2:3\k^2^<i>C</i>:<i>N</i>;3:4\k^2^<i>N</i>:<i>C</i>-nonacyano-2\k^4^<i>C</i>,4\k^5^<i>C</i>-pentakis(<i>N</i>,<i>N</i>-dimethylacetamide)-1\k^3^<i>O</i>,3\k^2^<i>O</i>-diiron(III)diytterbium(III)
 dihydrate
;
_journal_coeditor_code OM2005
_journal_issue 4
_journal_name_full 'Acta Crystallographica Section E'
_journal_page_first m793
_journal_page_last m795
_journal_paper_doi 10.1107/S160053680600883X
_journal_volume 62
_journal_year 2006
_chemical_formula_iupac '[Fe2 Yb2 (C N)12 (C4 H9 N O)5 (H2 O)6] , 2H2 O'
_chemical_formula_moiety 'C32 H57 Fe2 N17 O11 Yb2 , 2H2 O'
_chemical_formula_sum 'C32 H61 Fe2 N17 O13 Yb2'
_chemical_formula_weight 1349.76
_chemical_name_systematic
;
Hexaaqua-1\k^3^O,3\k^3^O-tri-\m-cyano-1:2\k^2^N:C;2:3\k^2^C:N;3:4\k^2^N:C-
nonacyano-2\k^4^C,4\k^5^C-pentakis(N,N-dimethylacetamide)-1\k^3^O,3\k^2^O-
diiron(III)diytterbium(III) dihydrate
;
_space_group_IT_number 33
_symmetry_cell_setting orthorhombic
_symmetry_space_group_name_Hall 'P 2c -2n'
_symmetry_space_group_name_H-M 'P n a 21'
_atom_sites_solution_hydrogens geom
_atom_sites_solution_primary direct
_atom_sites_solution_secondary difmap
_audit_creation_method SHELXL97
_cell_angle_alpha 90.00
_cell_angle_beta 90.00
_cell_angle_gamma 90.00
_cell_formula_units_Z 4
_cell_length_a 25.2387(9)
_cell_length_b 14.4943(6)
_cell_length_c 14.2058(5)
_cell_measurement_reflns_used 9695
_cell_measurement_temperature 100(2)
_cell_measurement_theta_max 85.397
_cell_measurement_theta_min 5.736
_cell_volume 5196.7(3)
_computing_cell_refinement SAINT-Plus
_computing_data_collection 'Please provide missing details and reference'
_computing_data_reduction 'SAINT-Plus (Bruker, 2004)'
_computing_molecular_graphics 'XSHELL (Bruker, 2000)'
_computing_publication_material 'enCIFer (Version 1.1; Allen <i>et al.</i>,  2004) and  WinGX (Farrugia, 1999)'
_computing_structure_refinement 'SHELXL97 (Sheldrick, 1997)'
_computing_structure_solution 'SHELXS97 (Sheldrick, 1997)'
_diffrn_ambient_temperature 100(2)
_diffrn_detector_area_resol_mean 83.33
_diffrn_measured_fraction_theta_full 0.988
_diffrn_measured_fraction_theta_max 0.988
_diffrn_measurement_device_type 'Bruker X8 APEXII'
_diffrn_measurement_method '\f and \w'
_diffrn_radiation_monochromator graphite
_diffrn_radiation_source 'fine-focus sealed tube'
_diffrn_radiation_type MoK\a
_diffrn_radiation_wavelength 0.71073
_diffrn_reflns_av_R_equivalents 0.0328
_diffrn_reflns_av_sigmaI/netI 0.0350
_diffrn_reflns_limit_h_max 48
_diffrn_reflns_limit_h_min -37
_diffrn_reflns_limit_k_max 27
_diffrn_reflns_limit_k_min -27
_diffrn_reflns_limit_l_max 27
_diffrn_reflns_limit_l_min -27
_diffrn_reflns_number 271064
_diffrn_reflns_reduction_process
;
 Scaled and merged with SORTAV
 R.H. Blessing, (1987) Cryst. Rev. 1, 3-58
 R.H. Blessing, (1989) J. Appl. Cryst. 22, 396-397
;
_diffrn_reflns_theta_full 43.31
_diffrn_reflns_theta_max 43.31
_diffrn_reflns_theta_min 1.62
_diffrn_standards_number 0
_exptl_absorpt_coefficient_mu 4.183
_exptl_absorpt_correction_T_max 0.66
_exptl_absorpt_correction_T_min 0.45
_exptl_absorpt_correction_type multi-scan
_exptl_absorpt_process_details '(SADABS; Sheldrick, 1996)'
_exptl_crystal_colour yellow
_exptl_crystal_density_diffrn 1.725
_exptl_crystal_density_method 'not measured'
_exptl_crystal_description block
_exptl_crystal_F_000 2672
_exptl_crystal_size_max 0.20
_exptl_crystal_size_mid 0.15
_exptl_crystal_size_min 0.10
_refine_diff_density_max 2.364
_refine_diff_density_min -1.507
_refine_ls_abs_structure_details 'Flack (1983), with 17930 Friedel pairs'
_refine_ls_abs_structure_Flack -0.007(3)
_refine_ls_extinction_method none
_refine_ls_goodness_of_fit_ref 1.165
_refine_ls_hydrogen_treatment mixed
_refine_ls_matrix_type full
_refine_ls_number_parameters 607
_refine_ls_number_reflns 37796
_refine_ls_number_restraints 25
_refine_ls_restrained_S_all 1.165
_refine_ls_R_factor_all 0.0378
_refine_ls_R_factor_gt 0.0269
_refine_ls_shift/su_max 0.011
_refine_ls_shift/su_mean 0.000
_refine_ls_structure_factor_coef Fsqd
_refine_ls_weighting_details 'calc w = 1/[\s^2^(Fo^2^)+(0.0221P)^2^+1.3004P] where P=(Fo^2^+2Fc^2^)/3'
_refine_ls_weighting_scheme calc
_refine_ls_wR_factor_gt 0.0491
_refine_ls_wR_factor_ref 0.0538
_reflns_number_gt 32727
_reflns_number_total 37796
_reflns_threshold_expression I>2\s(I)
_cod_data_source_file om2005.cif
_cod_data_source_block I
_cod_database_code 2208691

loop_
_symmetry_equiv_pos_as_xyz
'x, y, z'
'-x, -y, z+1/2'
'x+1/2, -y+1/2, z'
'-x+1/2, y+1/2, z+1/2'

loop_
_atom_site_type_symbol
_atom_site_label
_atom_site_fract_x
_atom_site_fract_y
_atom_site_fract_z
_atom_site_U_iso_or_equiv
_atom_site_adp_type
_atom_site_calc_flag
_atom_site_refinement_flags
_atom_site_occupancy
_atom_site_disorder_assembly
_atom_site_disorder_group
Fe Fe3 -0.006526(7) 0.698941(13) 0.44633(2) 0.00870(3) Uani d . 1 . .
Fe Fe4 0.256330(8) 0.303175(16) 0.431182(15) 0.00790(4) Uani d . 1 . .
Yb Yb1 0.206811(2) 0.667222(4) 0.447156(6) 0.008390(10) Uani d . 1 A .
Yb Yb2 0.047075(2) 0.204152(4) 0.452747(5) 0.009990(10) Uani d . 1 B .
C C1 -0.08253(5) 0.69562(10) 0.44650(17) 0.0135(2) Uani d . 1 . .
C C1A 0.24021(5) 0.43272(10) 0.44113(14) 0.0119(3) Uani d . 1 . .
C C2 -0.00903(8) 0.68828(17) 0.31024(14) 0.0139(3) Uani d . 1 . .
C C2A 0.26033(7) 0.29269(12) 0.56727(12) 0.0133(3) Uani d . 1 . .
C C3 -0.00294(5) 0.56506(10) 0.44909(18) 0.0141(2) Uani d . 1 . .
C C3A 0.33094(6) 0.33289(12) 0.42678(11) 0.0130(3) Uani d . 1 . .
C C4 -0.00755(8) 0.69927(17) 0.58317(14) 0.0149(3) Uani d . 1 . .
C C4A 0.25240(7) 0.31147(13) 0.29527(12) 0.0126(3) Uani d . 1 . .
C C6 0.06987(5) 0.70365(9) 0.44865(15) 0.0118(2) Uani d . 1 . .
C C6A 0.18094(6) 0.27605(11) 0.43574(11) 0.0124(3) Uani d . 1 . .
C C5 -0.01132(6) 0.83282(12) 0.43639(15) 0.0159(3) Uani d . 1 . .
C C5A 0.27547(7) 0.17457(12) 0.41935(13) 0.0147(3) Uani d . 1 . .
C C21 0.15301(6) 0.61926(13) 0.65846(12) 0.0151(3) Uani d . 1 . .
C C22 0.10039(8) 0.53172(19) 0.77270(17) 0.0288(5) Uani d . 1 . .
H H22A 0.1077 0.5769 0.8204 0.043 Uiso calc R 1 . .
H H22B 0.1022 0.4711 0.7997 0.043 Uiso calc R 1 . .
H H22C 0.0656 0.5419 0.7476 0.043 Uiso calc R 1 . .
C C23 0.16309(9) 0.45365(15) 0.66348(17) 0.0257(4) Uani d . 1 . .
H H23A 0.1901 0.4671 0.6179 0.039 Uiso calc R 1 . .
H H23B 0.1361 0.4162 0.6350 0.039 Uiso calc R 1 . .
H H23C 0.1784 0.4210 0.7156 0.039 Uiso calc R 1 . .
N N1 -0.12836(5) 0.69524(10) 0.44684(19) 0.0218(3) Uani d . 1 . .
N N1A 0.23131(5) 0.51055(9) 0.44746(16) 0.0167(2) Uani d . 1 . .
N N2 -0.01323(9) 0.67942(16) 0.22977(13) 0.0207(4) Uani d . 1 . .
N N2A 0.26313(7) 0.28571(13) 0.64822(12) 0.0206(3) Uani d . 1 . .
N N3 -0.00014(6) 0.48563(10) 0.44660(18) 0.0221(3) Uani d . 1 . .
N N3A 0.37526(6) 0.35284(12) 0.42379(12) 0.0206(3) Uani d . 1 . .
N N4 -0.00874(8) 0.69576(17) 0.66406(13) 0.0227(4) Uani d . 1 . .
N N4A 0.25084(7) 0.31478(14) 0.21390(12) 0.0201(3) Uani d . 1 . .
N N6 0.11588(4) 0.70442(9) 0.45014(16) 0.0153(2) Uani d . 1 . .
N N6A 0.13601(5) 0.26147(11) 0.43810(12) 0.0160(3) Uani d . 1 . .
N N5 -0.01555(7) 0.91181(12) 0.42768(13) 0.0246(4) Uani d . 1 . .
N N5A 0.28814(7) 0.09847(12) 0.41233(15) 0.0250(4) Uani d . 1 . .
N N20 0.13971(6) 0.53976(13) 0.69689(12) 0.0183(3) Uani d . 1 . .
O O1 0.22730(6) 0.77855(10) 0.33939(9) 0.0159(2) Uani d D 1 . .
H H1A 0.2255(9) 0.7784(16) 0.2715(2) 0.019 Uiso d D 1 . .
H H1B 0.2498(8) 0.8287(12) 0.3603(13) 0.019 Uiso d D 1 . .
O O2 0.22021(5) 0.80284(10) 0.52979(9) 0.0147(2) Uani d D 1 . .
H H2A 0.2346(8) 0.7898(16) 0.5917(8) 0.018 Uiso d D 1 . .
H H2B 0.2437(7) 0.8454(14) 0.4976(13) 0.018 Uiso d D 1 . .
O O3 0.29702(4) 0.66422(9) 0.46166(16) 0.0252(4) Uani d D 1 . .
H H3A 0.3114(9) 0.6155(10) 0.5005(16) 0.030 Uiso d D 1 . .
H H3B 0.3184(8) 0.7192(8) 0.4701(19) 0.030 Uiso d D 1 . .
O O4 -0.01636(5) 0.10780(10) 0.38197(11) 0.0181(3) Uani d D 1 . .
H H4A -0.0124(8) 0.0420(4) 0.3915(18) 0.022 Uiso d D 1 . .
H H4B -0.0534(3) 0.1244(13) 0.3867(19) 0.022 Uiso d D 1 . .
O O5 0.05126(5) 0.33740(10) 0.54731(9) 0.0166(2) Uani d D 1 . .
H H5A 0.0395(9) 0.3968(8) 0.5234(14) 0.020 Uiso d D 1 . .
H H5B 0.0424(10) 0.3337(15) 0.6137(5) 0.020 Uiso d D 1 . .
O O6 0.01503(6) 0.31275(10) 0.35417(9) 0.0170(2) Uani d D 1 . .
H H6A 0.0128(10) 0.3098(15) 0.2859(3) 0.020 Uiso d D 1 . .
H H6B -0.0007(9) 0.3705(9) 0.3746(13) 0.020 Uiso d D 1 . .
O O98 0.28225(5) 0.91301(9) 0.42138(10) 0.0165(2) Uani d D 1 . .
H H98A 0.3152(4) 0.8844(11) 0.441(2) 0.020 Uiso d D 1 . .
H H98B 0.2879(7) 0.9783(4) 0.4122(18) 0.020 Uiso d D 1 . .
O O20 0.18601(6) 0.62270(12) 0.59169(10) 0.0149(3) Uani d . 1 . .
C C24 0.12900(7) 0.70600(14) 0.69564(15) 0.0207(4) Uani d . 1 . .
H H24A 0.1459 0.7582 0.6669 0.031 Uiso calc R 1 . .
H H24B 0.1338 0.7087 0.7626 0.031 Uiso calc R 1 . .
H H24C 0.0918 0.7069 0.6813 0.031 Uiso calc R 1 . .
O O99 0.37355(6) 0.54030(12) 0.50654(13) 0.0277(3) Uani d D 1 . .
H H99A 0.3761(9) 0.4822(9) 0.4736(17) 0.033 Uiso d D 1 . .
H H99B 0.4041(6) 0.5783(13) 0.4924(18) 0.033 Uiso d D 1 . .
O O10 0.18233(7) 0.61067(12) 0.30785(11) 0.0182(3) Uani d . 1 . .
N N10 0.14137(9) 0.50361(18) 0.22049(17) 0.0166(5) Uiso d P 0.667(5) A 1
C C10 0.18218(10) 0.55841(19) 0.23655(18) 0.0142(5) Uiso d P 0.667(5) A 1
C C11 0.13814(9) 0.44220(17) 0.13759(17) 0.0273(4) Uiso d P 0.667(5) A 1
H H11A 0.1404 0.4784 0.0811 0.041 Uiso calc PR 0.667(5) A 1
H H11B 0.1051 0.4095 0.1386 0.041 Uiso calc PR 0.667(5) A 1
H H11C 0.1669 0.3989 0.1392 0.041 Uiso calc PR 0.667(5) A 1
C C12 0.09920(13) 0.5018(3) 0.2945(2) 0.0501(8) Uiso d P 0.667(5) A 1
H H12A 0.1023 0.4461 0.3307 0.075 Uiso calc PR 0.667(5) A 1
H H12B 0.0650 0.5040 0.2651 0.075 Uiso calc PR 0.667(5) A 1
H H12C 0.1033 0.5542 0.3353 0.075 Uiso calc PR 0.667(5) A 1
C C13 0.22585(11) 0.5530(2) 0.1635(2) 0.0369(6) Uiso d P 0.667(5) A 1
H H13A 0.2506 0.6023 0.1736 0.055 Uiso calc PR 0.667(5) A 1
H H13B 0.2108 0.5585 0.1017 0.055 Uiso calc PR 0.667(5) A 1
H H13C 0.2438 0.4949 0.1689 0.055 Uiso calc PR 0.667(5) A 1
N N10A 0.17024(19) 0.5109(4) 0.1910(3) 0.0168(10) Uiso d P 0.333(5) A 2
C C10A 0.15679(18) 0.5426(4) 0.2750(3) 0.0125(9) Uiso d P 0.333(5) A 2
C C12A 0.13814(9) 0.44220(17) 0.13759(17) 0.0273(4) Uiso d P 0.333(5) A 2
H H12D 0.1109 0.4177 0.1777 0.041 Uiso calc PR 0.333(5) A 2
H H12E 0.1607 0.3930 0.1166 0.041 Uiso calc PR 0.333(5) A 2
H H12F 0.1222 0.4717 0.0841 0.041 Uiso calc PR 0.333(5) A 2
C C13A 0.09920(13) 0.5018(3) 0.2945(2) 0.0501(8) Uiso d P 0.333(5) A 2
H H13D 0.0906 0.5091 0.3599 0.075 Uiso calc PR 0.333(5) A 2
H H13E 0.0986 0.4375 0.2785 0.075 Uiso calc PR 0.333(5) A 2
H H13F 0.0737 0.5343 0.2569 0.075 Uiso calc PR 0.333(5) A 2
C C11A 0.22585(11) 0.5530(2) 0.1635(2) 0.0369(6) Uiso d P 0.333(5) A 2
H H11D 0.2376 0.5938 0.2125 0.055 Uiso calc PR 0.333(5) A 2
H H11E 0.2226 0.5868 0.1056 0.055 Uiso calc PR 0.333(5) A 2
H H11F 0.2511 0.5041 0.1556 0.055 Uiso calc PR 0.333(5) A 2
O O60 0.08617(7) 0.11926(18) 0.34371(15) 0.0368(6) Uani d . 1 . .
N N60 0.15366(11) 0.1048(2) 0.2498(2) 0.0166(6) Uiso d P 0.554(5) B 1
C C61 0.13126(12) 0.0773(2) 0.3294(2) 0.0147(6) Uiso d P 0.554(5) B 1
C C62 0.12683(10) 0.1798(2) 0.19222(19) 0.0273(5) Uiso d P 0.554(5) B 1
H H62A 0.0995 0.1529 0.1541 0.041 Uiso calc PR 0.554(5) B 1
H H62B 0.1525 0.2091 0.1524 0.041 Uiso calc PR 0.554(5) B 1
H H62C 0.1116 0.2247 0.2338 0.041 Uiso calc PR 0.554(5) B 1
C C63 0.20506(10) 0.0625(2) 0.21932(19) 0.0329(5) Uiso d P 0.554(5) B 1
H H63A 0.2168 0.0193 0.2662 0.049 Uiso calc PR 0.554(5) B 1
H H63B 0.2312 0.1100 0.2117 0.049 Uiso calc PR 0.554(5) B 1
H H63C 0.2001 0.0310 0.1605 0.049 Uiso calc PR 0.554(5) B 1
C C64 0.15882(9) 0.00915(18) 0.38757(17) 0.0283(4) Uiso d P 0.554(5) B 1
H H64A 0.1865 0.0390 0.4225 0.042 Uiso calc PR 0.554(5) B 1
H H64B 0.1739 -0.0376 0.3479 0.042 Uiso calc PR 0.554(5) B 1
H H64C 0.1341 -0.0187 0.4304 0.042 Uiso calc PR 0.554(5) B 1
N N60A 0.16084(15) 0.0639(3) 0.2918(3) 0.0204(8) Uiso d P 0.446(5) B 2
C C61A 0.12333(15) 0.1259(3) 0.2764(3) 0.0148(8) Uiso d P 0.446(5) B 2
C C64A 0.12683(10) 0.1798(2) 0.19222(19) 0.0273(5) Uiso d P 0.446(5) B 2
H H64D 0.1580 0.2176 0.1946 0.041 Uiso calc PR 0.446(5) B 2
H H64E 0.0961 0.2183 0.1869 0.041 Uiso calc PR 0.446(5) B 2
H H64F 0.1288 0.1395 0.1387 0.041 Uiso calc PR 0.446(5) B 2
C C62A 0.20506(10) 0.0625(2) 0.21932(19) 0.0329(5) Uiso d P 0.446(5) B 2
H H62D 0.1930 0.0314 0.1636 0.049 Uiso calc PR 0.446(5) B 2
H H62E 0.2351 0.0305 0.2447 0.049 Uiso calc PR 0.446(5) B 2
H H62F 0.2149 0.1246 0.2039 0.049 Uiso calc PR 0.446(5) B 2
C C63A 0.15882(9) 0.00915(18) 0.38757(17) 0.0283(4) Uiso d P 0.446(5) B 2
H H63D 0.1774 0.0432 0.4352 0.042 Uiso calc PR 0.446(5) B 2
H H63E 0.1752 -0.0501 0.3795 0.042 Uiso calc PR 0.446(5) B 2
H H63F 0.1226 0.0009 0.4064 0.042 Uiso calc PR 0.446(5) B 2
O O50 0.08175(7) 0.11465(15) 0.55938(13) 0.0273(4) Uani d . 1 . .
N N50 0.11019(16) 0.0176(3) 0.6672(3) 0.0360(10) Uiso d P 0.582(6) B 1
C C51 0.10565(14) 0.1047(3) 0.6374(3) 0.0213(8) Uiso d P 0.582(6) B 1
C C52 0.13149(13) 0.1855(3) 0.6957(2) 0.0399(7) Uiso d P 0.582(6) B 1
H H52A 0.1367 0.2380 0.6556 0.060 Uiso calc PR 0.582(6) B 1
H H52B 0.1650 0.1657 0.7203 0.060 Uiso calc PR 0.582(6) B 1
H H52C 0.1085 0.2021 0.7468 0.060 Uiso calc PR 0.582(6) B 1
C C53 0.08662(15) -0.0553(3) 0.6133(3) 0.0540(8) Uiso d P 0.582(6) B 1
H H53A 0.0674 -0.0295 0.5613 0.081 Uiso calc PR 0.582(6) B 1
H H53B 0.0628 -0.0898 0.6525 0.081 Uiso calc PR 0.582(6) B 1
H H53C 0.1139 -0.0955 0.5900 0.081 Uiso calc PR 0.582(6) B 1
C C54 0.14007(18) 0.0096(3) 0.7637(3) 0.0687(11) Uiso d P 0.582(6) B 1
H H54A 0.1630 0.0619 0.7716 0.103 Uiso calc PR 0.582(6) B 1
H H54B 0.1608 -0.0460 0.7645 0.103 Uiso calc PR 0.582(6) B 1
H H54C 0.1148 0.0080 0.8141 0.103 Uiso calc PR 0.582(6) B 1
N N50A 0.12534(19) 0.0832(4) 0.6930(4) 0.0288(12) Uiso d P 0.418(6) B 2
C C51A 0.09864(19) 0.0542(4) 0.6194(4) 0.0220(11) Uiso d P 0.418(6) B 2
C C54A 0.13149(13) 0.1855(3) 0.6957(2) 0.0399(7) Uiso d P 0.418(6) B 2
H H54D 0.1505 0.2057 0.6409 0.060 Uiso calc PR 0.418(6) B 2
H H54E 0.1508 0.2027 0.7512 0.060 Uiso calc PR 0.418(6) B 2
H H54F 0.0971 0.2139 0.6968 0.060 Uiso calc PR 0.418(6) B 2
C C52A 0.08662(15) -0.0553(3) 0.6133(3) 0.0540(8) Uiso d P 0.418(6) B 2
H H52D 0.0592 -0.0663 0.5679 0.081 Uiso calc PR 0.418(6) B 2
H H52E 0.0754 -0.0773 0.6738 0.081 Uiso calc PR 0.418(6) B 2
H H52F 0.1182 -0.0874 0.5946 0.081 Uiso calc PR 0.418(6) B 2
C C53A 0.14007(18) 0.0096(3) 0.7637(3) 0.0687(11) Uiso d P 0.418(6) B 2
H H53D 0.1085 -0.0141 0.7927 0.103 Uiso calc PR 0.418(6) B 2
H H53E 0.1627 0.0358 0.8111 0.103 Uiso calc PR 0.418(6) B 2
H H53F 0.1584 -0.0396 0.7323 0.103 Uiso calc PR 0.418(6) B 2
O O70 -0.02283(6) 0.19947(13) 0.54452(11) 0.0287(4) Uani d . 1 . .
N N70 -0.07197(7) 0.15684(15) 0.66686(13) 0.0226(5) Uani d P 0.937(5) B 1
C C70 -0.06098(8) 0.21686(17) 0.59945(15) 0.0219(5) Uani d P 0.937(5) B 1
C C71 -0.03964(10) 0.07341(19) 0.6778(2) 0.0339(11) Uani d P 0.937(5) B 1
H H71A -0.0238 0.0578 0.6185 0.051 Uiso calc PR 0.937(5) B 1
H H71B -0.0617 0.0234 0.6986 0.051 Uiso calc PR 0.937(5) B 1
H H71C -0.0123 0.0845 0.7234 0.051 Uiso calc PR 0.937(5) B 1
C C72 -0.11259(10) 0.1742(2) 0.73816(18) 0.0386(11) Uani d P 0.937(5) B 1
H H72A -0.1241 0.2372 0.7341 0.058 Uiso calc PR 0.937(5) B 1
H H72B -0.0981 0.1628 0.7996 0.058 Uiso calc PR 0.937(5) B 1
H H72C -0.1422 0.1340 0.7276 0.058 Uiso calc PR 0.937(5) B 1
C C73 -0.09324(8) 0.30308(16) 0.58858(17) 0.0258(8) Uani d P 0.937(5) B 1
H H73A -0.0808 0.3489 0.6321 0.039 Uiso calc PR 0.937(5) B 1
H H73B -0.1298 0.2896 0.6013 0.039 Uiso calc PR 0.937(5) B 1
H H73C -0.0898 0.3259 0.5254 0.039 Uiso calc PR 0.937(5) B 1
N N70A -0.0839(8) 0.2074(16) 0.6484(14) 0.007(4) Uiso d P 0.063(5) B 2
C C70A -0.0444(9) 0.1529(18) 0.6214(17) 0.009(4) Uiso d P 0.063(5) B 2
C C73A -0.03964(10) 0.07341(19) 0.6778(2) 0.033(13) Uiso d P 0.063(5) B 2
H H73D -0.0225 0.0891 0.7359 0.049 Uiso calc PR 0.063(5) B 2
H H73E -0.0190 0.0279 0.6452 0.049 Uiso calc PR 0.063(5) B 2
H H73F -0.0742 0.0490 0.6907 0.049 Uiso calc PR 0.063(5) B 2
C C71A -0.11259(10) 0.1742(2) 0.73816(18) 0.028(10) Uiso d P 0.063(5) B 2
H H71D -0.1372 0.1263 0.7221 0.042 Uiso calc PR 0.063(5) B 2
H H71E -0.1313 0.2250 0.7660 0.042 Uiso calc PR 0.063(5) B 2
H H71F -0.0871 0.1508 0.7822 0.042 Uiso calc PR 0.063(5) B 2
C C72A -0.09324(8) 0.30308(16) 0.58858(17) 0.023(9) Uiso d P 0.063(5) B 2
H H72D -0.0668 0.3476 0.6060 0.035 Uiso calc PR 0.063(5) B 2
H H72E -0.1278 0.3273 0.6024 0.035 Uiso calc PR 0.063(5) B 2
H H72F -0.0906 0.2903 0.5224 0.035 Uiso calc PR 0.063(5) B 2

loop_
_atom_site_aniso_label
_atom_site_aniso_U_11
_atom_site_aniso_U_22
_atom_site_aniso_U_33
_atom_site_aniso_U_12
_atom_site_aniso_U_13
_atom_site_aniso_U_23
Fe3 0.00779(6) 0.00993(7) 0.00838(8) 0.00066(5) -0.00005(9) 0.00045(12)
Fe4 0.00786(7) 0.00766(8) 0.00817(9) -0.00007(6) 0.00031(6) -0.00004(6)
Yb1 0.00773(2) 0.00794(2) 0.00950(2) -0.000580(10) -0.00043(3) -0.00033(3)
Yb2 0.00752(2) 0.01259(2) 0.00987(2) -0.00048(2) 0.00077(3) -0.00003(3)
C1 0.0111(4) 0.0125(5) 0.0169(7) 0.0010(4) 0.0011(7) -0.0024(9)
C1A 0.0118(4) 0.0121(5) 0.0117(7) -0.0003(4) 0.0017(5) -0.0003(6)
C2 0.0131(7) 0.0154(9) 0.0132(7) -0.0002(6) 0.0000(5) 0.0025(6)
C2A 0.0153(6) 0.0119(7) 0.0126(6) 0.0012(5) 0.0001(5) 0.0001(6)
C3 0.0145(5) 0.0141(6) 0.0138(5) 0.0012(4) -0.0003(8) 0.0006(9)
C3A 0.0116(5) 0.0124(6) 0.0150(7) 0.0002(5) -0.0003(4) 0.0004(5)
C4 0.0135(7) 0.0176(10) 0.0135(7) 0.0007(7) 0.0005(5) -0.0009(7)
C4A 0.0134(6) 0.0124(7) 0.0121(6) 0.0026(5) 0.0015(5) -0.0006(6)
C6 0.0112(4) 0.0129(5) 0.0115(5) 0.0008(4) -0.0009(6) 0.0003(9)
C6A 0.0116(5) 0.0122(6) 0.0135(8) -0.0017(4) 0.0016(5) -0.0013(5)
C5 0.0128(5) 0.0150(6) 0.0200(10) -0.0001(5) 0.0007(6) -0.0002(6)
C5A 0.0141(6) 0.0117(7) 0.0183(7) -0.0008(5) 0.0005(5) -0.0008(6)
C21 0.0125(6) 0.0181(8) 0.0145(7) -0.0013(5) -0.0017(5) 0.0013(6)
C22 0.0223(9) 0.0348(13) 0.0294(11) -0.0038(8) 0.0116(8) 0.0074(9)
C23 0.0305(10) 0.0168(9) 0.0299(10) 0.0010(8) 0.0045(8) 0.0027(8)
N1 0.0107(4) 0.0192(6) 0.0355(8) 0.0007(4) -0.0010(8) 0.0051(11)
N1A 0.0183(5) 0.0119(5) 0.0198(6) 0.0010(4) 0.0019(7) 0.0004(8)
N2 0.0237(8) 0.0271(10) 0.0114(6) -0.0030(7) -0.0007(6) 0.0016(6)
N2A 0.0262(8) 0.0223(9) 0.0133(6) 0.0048(6) -0.0007(6) 0.0007(6)
N3 0.0280(6) 0.0146(6) 0.0239(7) 0.0027(5) 0.0011(9) 0.0012(9)
N3A 0.0128(5) 0.0183(7) 0.0307(9) -0.0010(5) -0.0009(5) 0.0038(6)
N4 0.0227(8) 0.0316(11) 0.0138(7) 0.0005(8) 0.0018(6) -0.0005(7)
N4A 0.0219(7) 0.0256(9) 0.0126(6) 0.0045(6) 0.0014(5) -0.0005(6)
N6 0.0110(4) 0.0183(6) 0.0167(5) 0.0007(4) -0.0003(7) -0.0027(9)
N6A 0.0122(4) 0.0186(6) 0.0171(8) -0.0034(4) 0.0027(5) -0.0020(6)
N5 0.0230(7) 0.0161(7) 0.0346(11) 0.0011(5) -0.0013(6) 0.0018(7)
N5A 0.0263(8) 0.0126(7) 0.0361(10) 0.0013(6) 0.0010(7) -0.0005(7)
N20 0.0174(6) 0.0191(8) 0.0183(7) -0.0012(6) 0.0048(5) 0.0029(6)
O1 0.0224(6) 0.0165(7) 0.0089(5) -0.0069(5) -0.0011(4) 0.0006(4)
O2 0.0211(6) 0.0125(6) 0.0106(5) -0.0042(5) -0.0010(4) -0.0011(4)
O3 0.0098(4) 0.0152(5) 0.0505(12) -0.0016(4) -0.0057(6) 0.0054(8)
O4 0.0091(4) 0.0151(6) 0.0302(7) -0.0017(4) 0.0013(4) -0.0062(5)
O5 0.0213(6) 0.0173(6) 0.0111(5) 0.0025(5) 0.0025(4) -0.0014(5)
O6 0.0262(6) 0.0146(6) 0.0102(5) 0.0025(5) -0.0025(5) 0.0010(4)
O98 0.0140(4) 0.0105(5) 0.0249(6) -0.0001(4) -0.0021(4) 0.0013(5)
O20 0.0143(6) 0.0164(7) 0.0139(6) 0.0002(5) 0.0024(4) 0.0039(5)
C24 0.0175(7) 0.0183(9) 0.0262(9) 0.0005(6) 0.0024(6) -0.0057(7)
O99 0.0172(6) 0.0217(7) 0.0444(10) 0.0020(5) -0.0007(6) -0.0083(7)
O10 0.0250(7) 0.0145(7) 0.0151(6) -0.0028(6) -0.0057(5) -0.0048(5)
O60 0.0109(6) 0.0520(14) 0.0476(11) -0.0041(8) 0.0066(6) -0.0378(10)
O50 0.0237(8) 0.0299(10) 0.0282(8) -0.0004(7) -0.0067(6) 0.0140(7)
O70 0.0171(6) 0.0501(11) 0.0188(6) -0.0098(6) 0.0092(5) -0.0085(7)
N70 0.0183(7) 0.0313(12) 0.0182(8) -0.0078(7) 0.0069(6) -0.0061(7)
C70 0.0144(7) 0.0335(12) 0.0180(9) -0.0080(7) 0.0044(6) -0.0106(8)
C71 0.0327(16) 0.0329(16) 0.0360(16) -0.0045(10) 0.0035(10) 0.0019(11)
C72 0.0297(13) 0.062(3) 0.0243(12) -0.0119(12) 0.0166(10) -0.0098(12)
C73 0.0199(10) 0.0293(14) 0.0283(13) 0.0006(8) 0.0001(8) -0.0063(9)

loop_
_atom_type_symbol
_atom_type_description
_atom_type_scat_dispersion_real
_atom_type_scat_dispersion_imag
_atom_type_scat_source
C C 0.0033 0.0016 'International Tables Vol C Tables 4.2.6.8 and 6.1.1.4'
H H 0.0000 0.0000 'International Tables Vol C Tables 4.2.6.8 and 6.1.1.4'
N N 0.0061 0.0033 'International Tables Vol C Tables 4.2.6.8 and 6.1.1.4'
O O 0.0106 0.0060 'International Tables Vol C Tables 4.2.6.8 and 6.1.1.4'
Fe Fe 0.3463 0.8444 'International Tables Vol C Tables 4.2.6.8 and 6.1.1.4'
Yb Yb -0.3850 5.5486 'International Tables Vol C Tables 4.2.6.8 and 6.1.1.4'

loop_
_geom_angle_atom_site_label_1
_geom_angle_atom_site_label_2
_geom_angle_atom_site_label_3
_geom_angle
C1 Fe3 C6 178.80(9)
C1 Fe3 C2 88.09(9)
C6 Fe3 C2 93.00(9)
C1 Fe3 C3 91.23(6)
C6 Fe3 C3 89.33(6)
C2 Fe3 C3 86.68(11)
C1 Fe3 C4 89.17(10)
C6 Fe3 C4 89.78(9)
C2 Fe3 C4 174.85(7)
C3 Fe3 C4 89.02(11)
C1 Fe3 C5 87.88(6)
C6 Fe3 C5 91.61(6)
C2 Fe3 C5 90.29(10)
C3 Fe3 C5 176.87(9)
C4 Fe3 C5 93.97(10)
C1A Fe4 C3A 89.48(6)
C1A Fe4 C5A 177.57(7)
C3A Fe4 C5A 88.20(7)
C1A Fe4 C4A 90.10(8)
C3A Fe4 C4A 90.22(7)
C5A Fe4 C4A 89.19(8)
C1A Fe4 C2A 90.82(8)
C3A Fe4 C2A 89.94(7)
C5A Fe4 C2A 89.89(8)
C4A Fe4 C2A 179.07(8)
C1A Fe4 C6A 89.31(6)
C3A Fe4 C6A 178.79(7)
C5A Fe4 C6A 93.01(7)
C4A Fe4 C6A 89.75(7)
C2A Fe4 C6A 90.11(7)
O20 Yb1 O10 130.54(5)
O20 Yb1 O1 151.74(6)
O10 Yb1 O1 74.18(6)
O20 Yb1 O3 98.45(7)
O10 Yb1 O3 110.43(7)
O1 Yb1 O3 81.28(6)
O20 Yb1 O2 79.16(6)
O10 Yb1 O2 143.42(6)
O1 Yb1 O2 72.95(5)
O3 Yb1 O2 79.92(5)
O20 Yb1 N1A 77.26(7)
O10 Yb1 N1A 73.72(7)
O1 Yb1 N1A 128.57(6)
O3 Yb1 N1A 73.73(4)
O2 Yb1 N1A 141.27(6)
O20 Yb1 N6 79.59(7)
O10 Yb1 N6 80.23(7)
O1 Yb1 N6 94.07(6)
O3 Yb1 N6 166.39(5)
O2 Yb1 N6 86.50(5)
N1A Yb1 N6 118.45(4)
O50 Yb2 O70 83.77(7)
O50 Yb2 O60 88.65(7)
O70 Yb2 O60 139.27(7)
O50 Yb2 O6 172.33(7)
O70 Yb2 O6 95.85(6)
O60 Yb2 O6 96.51(8)
O50 Yb2 O4 102.55(7)
O70 Yb2 O4 71.83(5)
O60 Yb2 O4 70.94(6)
O6 Yb2 O4 84.54(5)
O50 Yb2 O5 94.23(7)
O70 Yb2 O5 73.89(6)
O60 Yb2 O5 146.74(6)
O6 Yb2 O5 78.35(5)
O4 Yb2 O5 139.63(5)
O50 Yb2 N6A 83.73(6)
O70 Yb2 N6A 144.41(6)
O60 Yb2 N6A 73.43(6)
O6 Yb2 N6A 92.29(5)
O4 Yb2 N6A 143.59(5)
O5 Yb2 N6A 73.97(5)
N1 C1 Fe3 178.82(14)
N1A C1A Fe4 179.00(15)
N2 C2 Fe3 176.1(2)
N2A C2A Fe4 179.26(18)
N3 C3 Fe3 177.0(3)
N3A C3A Fe4 178.37(16)
N4 C4 Fe3 177.2(2)
N4A C4A Fe4 178.46(17)
N6 C6 Fe3 178.53(13)
N6A C6A Fe4 178.85(15)
N5 C5 Fe3 177.35(18)
N5A C5A Fe4 178.37(16)
O20 C21 N20 120.88(18)
O20 C21 C24 120.01(18)
N20 C21 C24 119.11(16)
N20 C22 H22A 109.5
N20 C22 H22B 109.5
H22A C22 H22B 109.5
N20 C22 H22C 109.5
H22A C22 H22C 109.5
H22B C22 H22C 109.5
N20 C23 H23A 109.5
N20 C23 H23B 109.5
H23A C23 H23B 109.5
N20 C23 H23C 109.5
H23A C23 H23C 109.5
H23B C23 H23C 109.5
C1A N1A Yb1 173.94(18)
C6 N6 Yb1 166.07(12)
C6A N6A Yb2 169.72(14)
C21 N20 C23 120.64(16)
C21 N20 C22 123.01(19)
C23 N20 C22 116.34(18)
Yb1 O1 H1A 131.1(12)
Yb1 O1 H1B 117.2(12)
H1A O1 H1B 109.6(17)
Yb1 O2 H2A 110.4(15)
Yb1 O2 H2B 113.0(14)
H2A O2 H2B 108.8(16)
Yb1 O3 H3A 116.1(14)
Yb1 O3 H3B 123.3(13)
H3A O3 H3B 108.7(16)
Yb2 O4 H4A 117.0(14)
Yb2 O4 H4B 118.7(14)
H4A O4 H4B 109.6(16)
Yb2 O5 H5A 120.9(13)
Yb2 O5 H5B 119.9(14)
H5A O5 H5B 108.5(16)
Yb2 O6 H6A 127.5(12)
Yb2 O6 H6B 124.2(12)
H6A O6 H6B 108.2(16)
H98A O98 H98B 109.3(14)
C21 O20 Yb1 149.72(13)
C21 C24 H24A 109.5
C21 C24 H24B 109.5
H24A C24 H24B 109.5
C21 C24 H24C 109.5
H24A C24 H24C 109.5
H24B C24 H24C 109.5
H99A O99 H99B 110.0(16)
C10 O10 Yb1 158.73(17)
C10A O10 Yb1 138.9(3)
C10 N10 C11 122.9(2)
C10 N10 C12 116.3(3)
C11 N10 C12 120.7(2)
O10 C10 N10 120.1(2)
O10 C10 C13 125.2(2)
N10 C10 C13 114.7(2)
N10 C11 H11A 109.5
N10 C11 H11B 109.5
H11A C11 H11B 109.5
N10 C11 H11C 109.5
H11A C11 H11C 109.5
H11B C11 H11C 109.5
N10 C12 H12A 109.5
N10 C12 H12B 109.5
H12A C12 H12B 109.5
N10 C12 H12C 109.5
H12A C12 H12C 109.5
H12B C12 H12C 109.5
C10 C13 H13A 109.5
C10 C13 H13B 109.5
H13A C13 H13B 109.5
C10 C13 H13C 109.5
H13A C13 H13C 109.5
H13B C13 H13C 109.5
O10 C10A N10A 118.1(4)
C61 O60 C61A 46.7(2)
C61 O60 Yb2 139.21(19)
C61A O60 Yb2 140.4(2)
C61 N60 C63 119.5(3)
C61 N60 C62 119.0(3)
C63 N60 C62 121.5(2)
O60 C61 N60 111.3(3)
O60 C61 C64 129.8(3)
N60 C61 C64 118.8(3)
N60 C62 H62A 109.5
N60 C62 H62B 109.5
H62A C62 H62B 109.5
N60 C62 H62C 109.5
H62A C62 H62C 109.5
H62B C62 H62C 109.5
N60 C63 H63A 109.5
N60 C63 H63B 109.5
H63A C63 H63B 109.5
N60 C63 H63C 109.5
H63A C63 H63C 109.5
H63B C63 H63C 109.5
C61 C64 H64A 109.5
C61 C64 H64B 109.5
H64A C64 H64B 109.5
C61 C64 H64C 109.5
H64A C64 H64C 109.5
H64B C64 H64C 109.5
N60A C61A O60 109.4(4)
C51 O50 Yb2 149.9(2)
C51A O50 Yb2 173.4(3)
C51 N50 C53 119.4(4)
C51 N50 C54 112.8(4)
C53 N50 C54 127.7(4)
O50 C51 N50 115.1(4)
O50 C51 C52 124.8(3)
N50 C51 C52 120.0(3)
C51 C52 H52A 109.5
C51 C52 H52B 109.5
H52A C52 H52B 109.5
C51 C52 H52C 109.5
H52A C52 H52C 109.5
H52B C52 H52C 109.5
N50 C53 H53A 109.5
N50 C53 H53B 109.5
H53A C53 H53B 109.5
N50 C53 H53C 109.5
H53A C53 H53C 109.5
H53B C53 H53C 109.5
N50 C54 H54A 109.5
N50 C54 H54B 109.5
H54A C54 H54B 109.5
N50 C54 H54C 109.5
H54A C54 H54C 109.5
H54B C54 H54C 109.5
O50 C51A N50A 118.5(5)
C70 O70 C70A 46.9(10)
C70 O70 Yb2 166.50(17)
C70A O70 Yb2 142.5(10)
C70 N70 C72 122.3(2)
C70 N70 C71 120.14(19)
C72 N70 C71 117.3(2)
O70 C70 N70 118.4(2)
O70 C70 C73 121.1(2)
N70 C70 C73 120.57(19)
N70 C71 H71A 109.5
N70 C71 H71B 109.5
H71A C71 H71B 109.5
N70 C71 H71C 109.5
H71A C71 H71C 109.5
H71B C71 H71C 109.5
N70 C72 H72A 109.5
N70 C72 H72B 109.5
H72A C72 H72B 109.5
N70 C72 H72C 109.5
H72A C72 H72C 109.5
H72B C72 H72C 109.5
C70 C73 H73A 109.5
C70 C73 H73B 109.5
H73A C73 H73B 109.5
C70 C73 H73C 109.5
H73A C73 H73C 109.5
H73B C73 H73C 109.5
N70A C70A O70 103.3(19)

loop_
_geom_bond_atom_site_label_1
_geom_bond_atom_site_label_2
_geom_bond_distance
_geom_bond_publ_flag
Fe3 C1 1.9187(13) y
Fe3 C6 1.9296(12) y
Fe3 C2 1.941(2) y
Fe3 C3 1.9430(15) y
Fe3 C4 1.944(2) y
Fe3 C5 1.9494(17) y
Fe4 C1A 1.9265(15) y
Fe4 C3A 1.9326(16) y
Fe4 C5A 1.9329(18) y
Fe4 C4A 1.9370(18) y
Fe4 C2A 1.9418(17) y
Fe4 C6A 1.9440(14) y
Yb1 O20 2.2154(14) y
Yb1 O10 2.2293(15) y
Yb1 O1 2.2836(13) y
Yb1 O3 2.2866(11) y
Yb1 O2 2.3143(14) y
Yb1 N1A 2.3535(13) y
Yb1 N6 2.3578(11) y
Yb2 O50 2.1779(18) y
Yb2 O70 2.1947(14) y
Yb2 O60 2.2106(18) y
Yb2 O6 2.2567(13) y
Yb2 O4 2.3504(13) y
Yb2 O5 2.3549(14) y
Yb2 N6A 2.4026(13) y
C1 N1 1.1568(18) ?
C1A N1A 1.154(2) ?
C2 N2 1.155(3) ?
C2A N2A 1.157(2) ?
C3 N3 1.154(2) ?
C3A N3A 1.156(2) ?
C4 N4 1.151(3) ?
C4A N4A 1.158(2) ?
C6 N6 1.1616(17) ?
C6A N6A 1.1538(18) ?
C5 N5 1.156(2) ?
C5A N5A 1.153(2) ?
C21 O20 1.263(2) ?
C21 N20 1.319(3) ?
C21 C24 1.492(3) ?
C22 N20 1.469(3) ?
C22 H22A 0.9600 ?
C22 H22B 0.9600 ?
C22 H22C 0.9600 ?
C23 N20 1.460(3) ?
C23 H23A 0.9600 ?
C23 H23B 0.9600 ?
C23 H23C 0.9600 ?
O1 H1A 0.966(3) ?
O1 H1B 0.969(13) ?
O2 H2A 0.970(18) ?
O2 H2B 0.970(18) ?
O3 H3A 0.968(19) ?
O3 H3B 0.970(14) ?
O4 H4A 0.968(8) ?
O4 H4B 0.967(9) ?
O5 H5A 0.971(13) ?
O5 H5B 0.971(7) ?
O6 H6A 0.972(3) ?
O6 H6B 0.971(15) ?
O98 H98A 0.969(13) ?
O98 H98B 0.966(7) ?
C24 H24A 0.9600 ?
C24 H24B 0.9600 ?
C24 H24C 0.9600 ?
O99 H99A 0.965(15) ?
O99 H99B 0.969(16) ?
O10 C10 1.265(3) ?
O10 C10A 1.268(5) ?
N10 C10 1.321(4) ?
N10 C11 1.478(3) ?
N10 C12 1.497(4) ?
C10 C13 1.516(4) ?
C11 H11A 0.9600 ?
C11 H11B 0.9600 ?
C11 H11C 0.9600 ?
C12 H12A 0.9600 ?
C12 H12B 0.9600 ?
C12 H12C 0.9600 ?
C13 H13A 0.9600 ?
C13 H13B 0.9600 ?
C13 H13C 0.9600 ?
N10A C10A 1.322(7) ?
O60 C61 1.307(4) ?
O60 C61A 1.343(4) ?
N60 C61 1.326(4) ?
N60 C63 1.499(4) ?
N60 C62 1.519(4) ?
C61 C64 1.463(4) ?
C62 H62A 0.9600 ?
C62 H62B 0.9600 ?
C62 H62C 0.9600 ?
C63 H63A 0.9600 ?
C63 H63B 0.9600 ?
C63 H63C 0.9600 ?
C64 H64A 0.9600 ?
C64 H64B 0.9600 ?
C64 H64C 0.9600 ?
N60A C61A 1.324(6) ?
O50 C51 1.270(4) ?
O50 C51A 1.294(6) ?
N50 C51 1.337(6) ?
N50 C53 1.434(5) ?
N50 C54 1.569(6) ?
C51 C52 1.576(5) ?
C52 H52A 0.9600 ?
C52 H52B 0.9600 ?
C52 H52C 0.9600 ?
C53 H53A 0.9600 ?
C53 H53B 0.9600 ?
C53 H53C 0.9600 ?
C54 H54A 0.9600 ?
C54 H54B 0.9600 ?
C54 H54C 0.9600 ?
N50A C51A 1.313(7) ?
O70 C70 1.265(2) ?
O70 C70A 1.39(2) ?
N70 C70 1.323(3) ?
N70 C72 1.463(3) ?
N70 C71 1.467(4) ?
C70 C73 1.499(3) ?
C71 H71A 0.9600 ?
C71 H71B 0.9600 ?
C71 H71C 0.9600 ?
C72 H72A 0.9600 ?
C72 H72B 0.9600 ?
C72 H72C 0.9600 ?
C73 H73A 0.9600 ?
C73 H73B 0.9600 ?
C73 H73C 0.9600 ?
N70A C70A 1.33(3) ?

loop_
_geom_hbond_atom_site_label_D
_geom_hbond_atom_site_label_H
_geom_hbond_atom_site_label_A
_geom_hbond_site_symmetry_A
_geom_hbond_distance_DH
_geom_hbond_distance_HA
_geom_hbond_distance_DA
_geom_hbond_angle_DHA
O1 H1B O98 . 0.969(18) 1.708(16) 2.6604(19) 166.7(19)
O1 H1A N2A 4_554 0.966(3) 1.777(6) 2.728(2) 168(2)
O2 H2B O98 . 0.970(18) 1.755(18) 2.7154(19) 170.0(19)
O2 H2A N4A 4 0.970(14) 1.812(12) 2.721(2) 155(2)
O3 H3A O99 . 0.968(18) 1.911(19) 2.714(2) 139(2)
O3 H3B N1 3_565 0.970(15) 1.858(11) 2.7821(18) 158(2)
O4 H4A N5 1_545 0.968(7) 1.958(6) 2.914(2) 169.0(19)
O4 H4B N3A 3_455 0.967(9) 1.905(7) 2.8567(19) 167(2)
O5 H5B N2 2_565 0.971(9) 1.816(13) 2.775(2) 169(2)
O5 H5A N3 . 0.971(14) 1.963(10) 2.889(2) 159(2)
O6 H6B N3 . 0.971(16) 1.957(11) 2.855(2) 153(2)
O6 H6A N4 2_564 0.972(3) 1.736(4) 2.708(2) 180(2)
O98 H98B N5A 1_565 0.966(7) 1.741(6) 2.695(2) 169(2)
O98 H98A N1 3_565 0.969(14) 1.836(8) 2.7718(19) 162(2)
O99 H99A N3A . 0.965(16) 2.005(15) 2.961(2) 170(2)
O99 H99B N5 3_565 0.969(17) 2.231(12) 3.094(2) 147.8(17)
